data_2215604
loop_
_publ_author_name
'Liu, Fu-Chen'
'Ouyang, Jie'

_publ_contact_author_address
;
School of Chemistry and Chemical Engineering,
Tianjin University of Technology,
Tianjin 300191
People's Republic of China
;
_publ_contact_author_email fencer@mail.nankai.edu.cn
_publ_contact_author_name 'Dr. Liu, Fu-Chen'
_publ_contact_author_phone ++86-22-24095017
_publ_section_title
;
 Poly[bis(\m~2~-pyridine-2,6-dicarboxylato)cobalt(II)disodium(I)]
;
_journal_coeditor_code NC2057
_journal_date_accepted 2007-09-10
_journal_date_recd_electronic 2007-09-06
_journal_issue 10
_journal_name_full 'Acta Crystallographica Section E'
_journal_page_first m2557
_journal_page_last m2557
_journal_paper_category QM
_journal_paper_doi 10.1107/S1600536807044121
_journal_volume 63
_journal_year 2007
_chemical_formula_iupac '[Na2 Co (C7 H3 N O4)2]'
_chemical_formula_moiety 'C14 H6 Co N2 Na2 O8'
_chemical_formula_sum 'C14 H6 Co N2 Na2 O8'
_chemical_formula_weight 435.12
_chemical_name_systematic
;
Poly[bis(\m2-pyridine-2,6-dicarboxylato)cobalt(II)disodium(I)]
;
_space_group_IT_number 52
_symmetry_cell_setting orthorhombic
_symmetry_space_group_name_Hall '-P 2a 2bc'
_symmetry_space_group_name_H-M 'P n n a'
_atom_sites_solution_hydrogens geom
_atom_sites_solution_primary direct
_atom_sites_solution_secondary difmap
_audit_creation_method SHELXL-97
_cell_angle_alpha 90.00
_cell_angle_beta 90.00
_cell_angle_gamma 90.00
_cell_formula_units_Z 4
_cell_length_a 14.476(3)
_cell_length_b 12.643(3)
_cell_length_c 8.2179(16)
_cell_measurement_reflns_used 12804
_cell_measurement_temperature 293(2)
_cell_measurement_theta_max 27.6
_cell_measurement_theta_min 3.2
_cell_volume 1504.0(6)
_computing_cell_refinement 'SAINT (Bruker, 1998)'
_computing_data_collection 'SMART (Bruker, 1998)'
_computing_data_reduction 'SAINT and SHELXTL (Bruker, 1998)'
_computing_molecular_graphics 'SHELXTL (Bruker, 1998)'
_computing_publication_material 'SHELXTL (Bruker, 1998)'
_computing_structure_refinement 'SHELXL97 (Sheldrick, 1997)'
_computing_structure_solution 'SHELXS97 (Sheldrick, 1997)'
_diffrn_ambient_temperature 293(2)
_diffrn_measured_fraction_theta_full 0.996
_diffrn_measured_fraction_theta_max 0.996
_diffrn_measurement_device_type 'Bruker SMART CCD area-detector'
_diffrn_measurement_method '\f and \w scan'
_diffrn_radiation_monochromator graphite
_diffrn_radiation_source 'fine-focus sealed tube'
_diffrn_radiation_type MoK\a
_diffrn_radiation_wavelength 0.71073
_diffrn_reflns_av_R_equivalents 0.0454
_diffrn_reflns_av_sigmaI/netI 0.0227
_diffrn_reflns_limit_h_max 17
_diffrn_reflns_limit_h_min -17
_diffrn_reflns_limit_k_max 15
_diffrn_reflns_limit_k_min -15
_diffrn_reflns_limit_l_max 9
_diffrn_reflns_limit_l_min -9
_diffrn_reflns_number 12550
_diffrn_reflns_theta_full 25.50
_diffrn_reflns_theta_max 25.50
_diffrn_reflns_theta_min 3.22
_diffrn_standards_decay_% 0
_diffrn_standards_interval_time 0
_diffrn_standards_number 0
_exptl_absorpt_coefficient_mu 1.252
_exptl_absorpt_correction_T_max 0.611
_exptl_absorpt_correction_T_min 0.560
_exptl_absorpt_correction_type multi-scan
_exptl_absorpt_process_details '(SADABS; Bruker, 1998)'
_exptl_crystal_colour purple
_exptl_crystal_density_diffrn 1.922
_exptl_crystal_density_method 'not measured'
_exptl_crystal_description Prism
_exptl_crystal_F_000 868
_exptl_crystal_size_max 0.5
_exptl_crystal_size_mid 0.4
_exptl_crystal_size_min 0.4
_refine_diff_density_max 0.247
_refine_diff_density_min -0.281
_refine_ls_extinction_coef 0.0131(9)
_refine_ls_extinction_expression Fc^*^=kFc[1+0.001xFc^2^\l^3^/sin(2\q)]^-1/4^
_refine_ls_extinction_method SHELXL97
_refine_ls_goodness_of_fit_ref 1.162
_refine_ls_hydrogen_treatment constr
_refine_ls_matrix_type full
_refine_ls_number_parameters 124
_refine_ls_number_reflns 1401
_refine_ls_number_restraints 0
_refine_ls_restrained_S_all 1.162
_refine_ls_R_factor_all 0.0338
_refine_ls_R_factor_gt 0.0292
_refine_ls_shift/su_max 0.001
_refine_ls_shift/su_mean 0.000
_refine_ls_structure_factor_coef Fsqd
_refine_ls_weighting_details 'calc w=1/[\s^2^(Fo^2^)+(0.0255P)^2^+1.1266P] where P=(Fo^2^+2Fc^2^)/3'
_refine_ls_weighting_scheme calc
_refine_ls_wR_factor_gt 0.0667
_refine_ls_wR_factor_ref 0.0688
_reflns_number_gt 1288
_reflns_number_total 1401
_reflns_threshold_expression I>2\s(I)
_cod_data_source_file nc2057.cif
_cod_data_source_block I
_cod_original_cell_volume 1504.0(5)
_cod_original_sg_symbol_H-M Pnna
_cod_database_code 2215604
_cod_database_fobs_code 2215604

loop_
_symmetry_equiv_pos_as_xyz
'x, y, z'
'-x+1/2, -y, z'
'-x+1/2, y+1/2, -z+1/2'
'x, -y+1/2, -z+1/2'
'-x, -y, -z'
'x-1/2, y, -z'
'x-1/2, -y-1/2, z-1/2'
'-x, y-1/2, z-1/2'

loop_
_atom_site_type_symbol
_atom_site_label
_atom_site_fract_x
_atom_site_fract_y
_atom_site_fract_z
_atom_site_U_iso_or_equiv
_atom_site_adp_type
_atom_site_calc_flag
_atom_site_refinement_flags
_atom_site_occupancy
Co Co1 0.48472(3) 0.7500 -0.7500 0.02158(17) Uani d S 1
Na Na1 0.26971(6) 0.64416(7) -0.10636(11) 0.0271(2) Uani d . 1
N N1 0.46109(12) 0.59694(13) -0.6959(2) 0.0184(4) Uani d . 1
O O3 0.38369(11) 0.75524(11) -0.5514(2) 0.0323(4) Uani d . 1
C C5 0.39461(13) 0.57119(16) -0.5917(2) 0.0187(4) Uani d . 1
C C2 0.48779(15) 0.41704(17) -0.7593(3) 0.0229(5) Uani d . 1
H H2A 0.5199 0.3657 -0.8174 0.027 Uiso calc R 1
C C1 0.50857(14) 0.52354(17) -0.7765(2) 0.0186(5) Uani d . 1
C C4 0.37083(15) 0.46689(17) -0.5658(3) 0.0242(5) Uani d . 1
H H4A 0.3247 0.4489 -0.4920 0.029 Uiso calc R 1
C C3 0.41763(16) 0.38953(17) -0.6527(3) 0.0271(5) Uani d . 1
H H3A 0.4018 0.3188 -0.6394 0.033 Uiso calc R 1
O O4 0.29805(11) 0.65269(13) -0.39208(19) 0.0290(4) Uani d . 1
C C7 0.35443(14) 0.66626(16) -0.5038(3) 0.0219(5) Uani d . 1
O O1 0.59125(11) 0.66942(12) -0.87976(19) 0.0272(4) Uani d . 1
C C6 0.58828(14) 0.56926(16) -0.8724(3) 0.0204(5) Uani d . 1
O O2 0.64704(10) 0.50923(12) -0.9290(2) 0.0307(4) Uani d . 1

loop_
_atom_site_aniso_label
_atom_site_aniso_U_11
_atom_site_aniso_U_22
_atom_site_aniso_U_33
_atom_site_aniso_U_12
_atom_site_aniso_U_13
_atom_site_aniso_U_23
Co1 0.0246(3) 0.0128(2) 0.0274(3) 0.000 0.000 -0.00046(17)
Na1 0.0257(5) 0.0220(4) 0.0336(5) -0.0015(4) 0.0005(4) -0.0036(4)
N1 0.0182(9) 0.0156(9) 0.0215(9) 0.0007(7) -0.0011(7) -0.0013(7)
O3 0.0372(9) 0.0189(8) 0.0408(10) -0.0002(7) 0.0139(8) -0.0046(7)
C5 0.0165(10) 0.0207(11) 0.0190(10) -0.0004(8) -0.0016(8) -0.0009(9)
C2 0.0242(11) 0.0176(11) 0.0269(12) 0.0026(9) -0.0038(9) -0.0047(9)
C1 0.0186(10) 0.0172(11) 0.0200(11) 0.0021(8) -0.0041(8) -0.0013(8)
C4 0.0225(11) 0.0221(11) 0.0280(12) -0.0035(9) 0.0009(9) 0.0028(9)
C3 0.0306(12) 0.0150(10) 0.0357(13) -0.0049(9) -0.0031(10) 0.0010(9)
O4 0.0253(8) 0.0332(9) 0.0284(9) -0.0032(7) 0.0080(7) -0.0075(7)
C7 0.0172(10) 0.0234(11) 0.0250(11) 0.0003(9) -0.0015(9) -0.0046(10)
O1 0.0262(8) 0.0189(8) 0.0365(9) -0.0022(6) 0.0074(7) -0.0010(7)
C6 0.0194(10) 0.0218(11) 0.0201(11) 0.0018(9) -0.0031(9) -0.0012(9)
O2 0.0245(8) 0.0277(8) 0.0398(10) 0.0075(7) 0.0074(7) -0.0022(7)

loop_
_atom_type_symbol
_atom_type_description
_atom_type_scat_dispersion_real
_atom_type_scat_dispersion_imag
_atom_type_scat_source
C C 0.0033 0.0016 'International Tables Vol C Tables 4.2.6.8 and 6.1.1.4'
H H 0.0000 0.0000 'International Tables Vol C Tables 4.2.6.8 and 6.1.1.4'
N N 0.0061 0.0033 'International Tables Vol C Tables 4.2.6.8 and 6.1.1.4'
O O 0.0106 0.0060 'International Tables Vol C Tables 4.2.6.8 and 6.1.1.4'
Co Co 0.3494 0.9721 'International Tables Vol C Tables 4.2.6.8 and 6.1.1.4'
Na Na 0.0362 0.0249 'International Tables Vol C Tables 4.2.6.8 and 6.1.1.4'

loop_
_geom_angle_atom_site_label_1
_geom_angle_atom_site_label_2
_geom_angle_atom_site_label_3
_geom_angle_site_symmetry_1
_geom_angle_site_symmetry_3
_geom_angle
N1 Co1 N1 4_563 . 160.46(10)
N1 Co1 O1 4_563 4_563 76.97(6)
N1 Co1 O1 . 4_563 118.09(6)
N1 Co1 O1 4_563 . 118.09(6)
N1 Co1 O1 . . 76.97(6)
O1 Co1 O1 4_563 . 87.44(9)
N1 Co1 O3 4_563 4_563 75.60(6)
N1 Co1 O3 . 4_563 91.27(6)
O1 Co1 O3 4_563 4_563 150.29(6)
O1 Co1 O3 . 4_563 95.49(6)
N1 Co1 O3 4_563 . 91.27(6)
N1 Co1 O3 . . 75.60(6)
O1 Co1 O3 4_563 . 95.49(6)
O1 Co1 O3 . . 150.29(6)
O3 Co1 O3 4_563 . 96.31(10)
O2 Na1 O4 5_664 . 94.15(6)
O2 Na1 O3 5_664 4_564 91.02(6)
O4 Na1 O3 . 4_564 112.39(7)
O2 Na1 O2 5_664 6_554 77.32(6)
O4 Na1 O2 . 6_554 105.64(6)
O3 Na1 O2 4_564 6_554 140.91(7)
O2 Na1 O4 5_664 4_564 138.59(6)
O4 Na1 O4 . 4_564 85.61(6)
O3 Na1 O4 4_564 4_564 52.03(5)
O2 Na1 O4 6_554 4_564 142.46(6)
O2 Na1 O1 5_664 6_554 128.90(6)
O4 Na1 O1 . 6_554 97.00(6)
O3 Na1 O1 4_564 6_554 128.78(6)
O2 Na1 O1 6_554 6_554 51.64(5)
O4 Na1 O1 4_564 6_554 92.02(5)
O2 Na1 C6 5_664 6_554 102.37(7)
O4 Na1 C6 . 6_554 96.62(6)
O3 Na1 C6 4_564 6_554 147.12(7)
O2 Na1 C6 6_554 6_554 26.11(6)
O4 Na1 C6 4_564 6_554 118.82(6)
O1 Na1 C6 6_554 6_554 26.86(5)
O2 Na1 C7 5_664 4_564 116.40(7)
O4 Na1 C7 . 4_564 101.61(7)
O3 Na1 C7 4_564 4_564 26.35(6)
O2 Na1 C7 6_554 4_564 148.47(7)
O4 Na1 C7 4_564 4_564 25.87(5)
O1 Na1 C7 6_554 4_564 109.79(6)
C6 Na1 C7 6_554 4_564 135.31(7)
O2 Na1 Na1 5_664 4_564 135.68(5)
O4 Na1 Na1 . 4_564 46.77(4)
O3 Na1 Na1 4_564 4_564 87.76(5)
O2 Na1 Na1 6_554 4_564 126.41(5)
O4 Na1 Na1 4_564 4_564 41.95(4)
O1 Na1 Na1 6_554 4_564 83.06(4)
C6 Na1 Na1 6_554 4_564 102.27(5)
C7 Na1 Na1 4_564 4_564 65.04(5)
O2 Na1 Na1 5_664 2_565 41.28(4)
O4 Na1 Na1 . 2_565 94.08(4)
O3 Na1 Na1 4_564 2_565 128.03(5)
O2 Na1 Na1 6_554 2_565 37.77(4)
O4 Na1 Na1 4_564 2_565 179.67(5)
O1 Na1 Na1 6_554 2_565 88.15(5)
C6 Na1 Na1 6_554 2_565 61.34(5)
C7 Na1 Na1 4_564 2_565 154.22(5)
Na1 Na1 Na1 4_564 2_565 137.81(3)
C5 N1 C1 . . 121.60(18)
C5 N1 Co1 . . 120.04(14)
C1 N1 Co1 . . 118.15(14)
C7 O3 Co1 . . 115.29(13)
C7 O3 Na1 . 4_564 94.14(13)
Co1 O3 Na1 . 4_564 149.04(8)
N1 C5 C4 . . 120.97(19)
N1 C5 C7 . . 112.96(18)
C4 C5 C7 . . 126.00(19)
C3 C2 C1 . . 117.9(2)
C3 C2 H2A . . 121.1
C1 C2 H2A . . 121.1
N1 C1 C2 . . 120.92(19)
N1 C1 C6 . . 112.77(18)
C2 C1 C6 . . 126.14(19)
C5 C4 C3 . . 118.2(2)
C5 C4 H4A . . 120.9
C3 C4 H4A . . 120.9
C2 C3 C4 . . 120.4(2)
C2 C3 H3A . . 119.8
C4 C3 H3A . . 119.8
C7 O4 Na1 . . 147.97(14)
C7 O4 Na1 . 4_564 87.91(13)
Na1 O4 Na1 . 4_564 91.28(6)
O4 C7 O3 . . 125.0(2)
O4 C7 C5 . . 119.65(19)
O3 C7 C5 . . 115.38(18)
O4 C7 Na1 . 4_564 66.22(12)
O3 C7 Na1 . 4_564 59.51(11)
C5 C7 Na1 . 4_564 170.10(15)
C6 O1 Co1 . . 115.36(14)
C6 O1 Na1 . 6_654 85.03(12)
Co1 O1 Na1 . 6_654 142.84(8)
O2 C6 O1 . . 125.0(2)
O2 C6 C1 . . 119.25(19)
O1 C6 C1 . . 115.61(18)
O2 C6 Na1 . 6_654 62.38(12)
O1 C6 Na1 . 6_654 68.12(12)
C1 C6 Na1 . 6_654 151.45(14)
C6 O2 Na1 . 5_664 146.43(15)
C6 O2 Na1 . 6_654 91.51(13)
Na1 O2 Na1 5_664 6_654 100.95(6)

loop_
_geom_bond_atom_site_label_1
_geom_bond_atom_site_label_2
_geom_bond_site_symmetry_2
_geom_bond_distance
Co1 N1 4_563 2.0149(17)
Co1 N1 . 2.0149(17)
Co1 O1 4_563 2.1338(16)
Co1 O1 . 2.1338(16)
Co1 O3 4_563 2.1923(16)
Co1 O3 . 2.1923(16)
Na1 O2 5_664 2.3017(18)
Na1 O4 . 2.3860(19)
Na1 O3 4_564 2.4538(17)
Na1 O2 6_554 2.4795(18)
Na1 O4 4_564 2.6009(19)
Na1 O1 6_554 2.6056(18)
Na1 C6 6_554 2.797(2)
Na1 C7 4_564 2.840(2)
Na1 Na1 4_564 3.5686(18)
Na1 Na1 2_565 3.6896(18)
N1 C5 . 1.329(3)
N1 C1 . 1.331(3)
O3 C7 . 1.264(3)
O3 Na1 4_564 2.4538(17)
C5 C4 . 1.379(3)
C5 C7 . 1.518(3)
C2 C3 . 1.386(3)
C2 C1 . 1.387(3)
C2 H2A . 0.9300
C1 C6 . 1.512(3)
C4 C3 . 1.388(3)
C4 H4A . 0.9300
C3 H3A . 0.9300
O4 C7 . 1.240(3)
O4 Na1 4_564 2.6009(19)
C7 Na1 4_564 2.840(2)
O1 C6 . 1.268(3)
O1 Na1 6_654 2.6056(18)
C6 O2 . 1.231(3)
C6 Na1 6_654 2.797(2)
O2 Na1 5_664 2.3017(18)
O2 Na1 6_654 2.4795(18)

loop_
_geom_torsion_atom_site_label_1
_geom_torsion_atom_site_label_2
_geom_torsion_atom_site_label_3
_geom_torsion_atom_site_label_4
_geom_torsion_site_symmetry_1
_geom_torsion_site_symmetry_4
_geom_torsion
N1 Co1 N1 C5 4_563 . -41.45(15)
O1 Co1 N1 C5 4_563 . 96.22(16)
O1 Co1 N1 C5 . . 176.12(16)
O3 Co1 N1 C5 4_563 . -88.54(16)
O3 Co1 N1 C5 . . 7.66(15)
N1 Co1 N1 C1 4_563 . 133.33(15)
O1 Co1 N1 C1 4_563 . -88.99(16)
O1 Co1 N1 C1 . . -9.10(15)
O3 Co1 N1 C1 4_563 . 86.25(16)
O3 Co1 N1 C1 . . -177.56(16)
N1 Co1 O3 C7 4_563 . 161.39(16)
N1 Co1 O3 C7 . . -3.95(16)
O1 Co1 O3 C7 4_563 . -121.58(16)
O1 Co1 O3 C7 . . -27.1(2)
O3 Co1 O3 C7 4_563 . 85.74(16)
N1 Co1 O3 Na1 4_563 4_564 0.83(17)
N1 Co1 O3 Na1 . 4_564 -164.51(18)
O1 Co1 O3 Na1 4_563 4_564 77.86(17)
O1 Co1 O3 Na1 . 4_564 172.34(12)
O3 Co1 O3 Na1 4_563 4_564 -74.82(16)
C1 N1 C5 C4 . . -1.4(3)
Co1 N1 C5 C4 . . 173.17(16)
C1 N1 C5 C7 . . 175.65(18)
Co1 N1 C5 C7 . . -9.7(2)
C5 N1 C1 C2 . . 2.5(3)
Co1 N1 C1 C2 . . -172.17(16)
C5 N1 C1 C6 . . -172.97(17)
Co1 N1 C1 C6 . . 12.3(2)
C3 C2 C1 N1 . . -1.5(3)
C3 C2 C1 C6 . . 173.37(19)
N1 C5 C4 C3 . . -0.6(3)
C7 C5 C4 C3 . . -177.3(2)
C1 C2 C3 C4 . . -0.6(3)
C5 C4 C3 C2 . . 1.6(3)
O2 Na1 O4 C7 5_664 . -68.3(3)
O3 Na1 O4 C7 4_564 . 24.6(3)
O2 Na1 O4 C7 6_554 . -146.3(3)
O4 Na1 O4 C7 4_564 . 70.2(3)
O1 Na1 O4 C7 6_554 . 161.7(3)
C6 Na1 O4 C7 6_554 . -171.3(3)
C7 Na1 O4 C7 4_564 . 49.8(3)
Na1 Na1 O4 C7 4_564 . 88.1(3)
Na1 Na1 O4 C7 2_565 . -109.7(3)
O2 Na1 O4 Na1 5_664 4_564 -156.38(5)
O3 Na1 O4 Na1 4_564 4_564 -63.55(7)
O2 Na1 O4 Na1 6_554 4_564 125.64(5)
O4 Na1 O4 Na1 4_564 4_564 -17.91(7)
O1 Na1 O4 Na1 6_554 4_564 73.59(6)
C6 Na1 O4 Na1 6_554 4_564 100.64(6)
C7 Na1 O4 Na1 4_564 4_564 -38.34(7)
Na1 Na1 O4 Na1 2_565 4_564 162.22(3)
Na1 O4 C7 O3 . . -79.0(4)
Na1 O4 C7 O3 4_564 . 10.1(2)
Na1 O4 C7 C5 . . 99.9(3)
Na1 O4 C7 C5 4_564 . -171.07(17)
Na1 O4 C7 Na1 . 4_564 -89.1(2)
Co1 O3 C7 O4 . . 179.17(17)
Na1 O3 C7 O4 4_564 . -10.7(2)
Co1 O3 C7 C5 . . 0.3(2)
Na1 O3 C7 C5 4_564 . 170.39(15)
Co1 O3 C7 Na1 . 4_564 -170.12(15)
N1 C5 C7 O4 . . -173.18(18)
C4 C5 C7 O4 . . 3.7(3)
N1 C5 C7 O3 . . 5.8(3)
C4 C5 C7 O3 . . -177.3(2)
N1 C5 C7 Na1 . 4_564 62.5(9)
C4 C5 C7 Na1 . 4_564 -120.5(8)
N1 Co1 O1 C6 4_563 . -162.89(14)
N1 Co1 O1 C6 . . 3.74(15)
O1 Co1 O1 C6 4_563 . 123.35(17)
O3 Co1 O1 C6 4_563 . -86.29(15)
O3 Co1 O1 C6 . . 26.7(2)
N1 Co1 O1 Na1 4_563 6_654 79.30(13)
N1 Co1 O1 Na1 . 6_654 -114.07(13)
O1 Co1 O1 Na1 4_563 6_654 5.54(7)
O3 Co1 O1 Na1 4_563 6_654 155.90(12)
O3 Co1 O1 Na1 . 6_654 -91.06(16)
Co1 O1 C6 O2 . . -174.52(17)
Na1 O1 C6 O2 6_654 . -27.0(2)
Co1 O1 C6 C1 . . 1.4(2)
Na1 O1 C6 C1 6_654 . 149.01(16)
Co1 O1 C6 Na1 . 6_654 -147.57(12)
N1 C1 C6 O2 . . 167.43(19)
C2 C1 C6 O2 . . -7.8(3)
N1 C1 C6 O1 . . -8.8(3)
C2 C1 C6 O1 . . 176.0(2)
N1 C1 C6 Na1 . 6_654 82.2(3)
C2 C1 C6 Na1 . 6_654 -93.1(3)
O1 C6 O2 Na1 . 5_664 140.9(2)
C1 C6 O2 Na1 . 5_664 -35.0(4)
Na1 C6 O2 Na1 6_654 5_664 112.5(3)
O1 C6 O2 Na1 . 6_654 28.3(2)
C1 C6 O2 Na1 . 6_654 -147.49(16)
